data_4000868
loop_
_publ_author_name
'Murata, Tsuyoshi'
'Shao, Xiangfeng'
'Nakano, Yoshiaki'
'Yamochi, Hideki'
'Uruichi, Mikio'
'Yakushi, Kyuya'
'Saito, Gunzi'
'Tanaka, Koichiro'

_publ_section_title
;
 Tuning of Multi-Instabilities in Organic Alloy,
 [(EDO-TTF)1&#x2212;x(MeEDO-TTF)x]2PF6
;
_journal_issue 10
_journal_name_full 'Chemistry of Materials'
_journal_page_first 3121
_journal_paper_doi 10.1021/cm100051b
_journal_volume 22
_journal_year 2010
_chemical_formula_moiety 'C17.88 H15.76 O4 S8, F6 P1'
_chemical_formula_sum 'C17.88 H15.76 F6 O4 P S8'
_chemical_formula_weight 696.07
_chemical_name_common (Me0.94EDO-TTF)2PF6
_chemical_name_systematic
;
 ?
;
_space_group_IT_number 60
_symmetry_cell_setting orthorhombic
_symmetry_space_group_name_Hall '-P 2n 2ab'
_symmetry_space_group_name_H-M 'P b c n'
_atom_sites_solution_hydrogens geom
_atom_sites_solution_primary direct
_atom_sites_solution_secondary difmap
_audit_creation_method SHELXL-97
_cell_angle_alpha 90.00
_cell_angle_beta 90.00
_cell_angle_gamma 90.00
_cell_formula_units_Z 4
_cell_length_a 29.396(3)
_cell_length_b 12.5640(18)
_cell_length_c 6.9060(5)
_cell_measurement_temperature 200(2)
_cell_volume 2550.6(5)
_computing_cell_refinement MAC-DENZO
_computing_data_collection 'DIP software (MAC Science)'
_computing_data_reduction MAC-DENZO
_computing_molecular_graphics 'ORTEP III'
_computing_structure_refinement 'SHELXL-97 (Sheldrick, 1997)'
_computing_structure_solution 'SHELXS-97 (Sheldrick, 1990)'
_diffrn_ambient_temperature 200(2)
_diffrn_measured_fraction_theta_full 0.873
_diffrn_measured_fraction_theta_max 0.873
_diffrn_measurement_device_type 'Mac Science DIP-2020K'
_diffrn_measurement_method theta/2theta
_diffrn_radiation_monochromator graphite
_diffrn_radiation_source 'fine-focus sealed tube'
_diffrn_radiation_type MoK\a
_diffrn_radiation_wavelength 0.71073
_diffrn_reflns_av_R_equivalents 0.0000
_diffrn_reflns_av_sigmaI/netI 0.0345
_diffrn_reflns_limit_h_max 0
_diffrn_reflns_limit_h_min -36
_diffrn_reflns_limit_k_max 15
_diffrn_reflns_limit_k_min 0
_diffrn_reflns_limit_l_max 8
_diffrn_reflns_limit_l_min 0
_diffrn_reflns_number 2254
_diffrn_reflns_theta_full 26.23
_diffrn_reflns_theta_max 26.23
_diffrn_reflns_theta_min 2.64
_exptl_absorpt_coefficient_mu 0.834
_exptl_absorpt_correction_type none
_exptl_crystal_colour black
_exptl_crystal_density_diffrn 1.813
_exptl_crystal_density_method 'not measured'
_exptl_crystal_description platelet
_exptl_crystal_F_000 1408
_exptl_crystal_size_max 0.50
_exptl_crystal_size_mid 0.30
_exptl_crystal_size_min 0.03
_refine_diff_density_max 0.667
_refine_diff_density_min -0.453
_refine_diff_density_rms 0.082
_refine_ls_extinction_method none
_refine_ls_goodness_of_fit_ref 1.088
_refine_ls_hydrogen_treatment mixed
_refine_ls_matrix_type full
_refine_ls_number_parameters 169
_refine_ls_number_reflns 2254
_refine_ls_number_restraints 0
_refine_ls_restrained_S_all 1.088
_refine_ls_R_factor_all 0.0680
_refine_ls_R_factor_gt 0.0501
_refine_ls_shift/su_max 0.000
_refine_ls_shift/su_mean 0.000
_refine_ls_structure_factor_coef Fsqd
_refine_ls_weighting_details 'calc w=1/[\s^2^(Fo^2^)+(0.0808P)^2^+2.4190P] where P=(Fo^2^+2Fc^2^)/3'
_refine_ls_weighting_scheme calc
_refine_ls_wR_factor_gt 0.1437
_refine_ls_wR_factor_ref 0.1553
_reflns_number_gt 1664
_reflns_number_total 2254
_reflns_threshold_expression >2sigma(I)
_cod_data_source_file cm100051b_si_002.cif
_cod_data_source_block x=0.94_200K
_cod_database_code 4000868

loop_
_symmetry_equiv_pos_as_xyz
'x, y, z'
'-x+1/2, -y+1/2, z+1/2'
'x+1/2, -y+1/2, -z'
'-x, y, -z+1/2'
'-x, -y, -z'
'x-1/2, y-1/2, -z-1/2'
'-x-1/2, y-1/2, z'
'x, -y, z-1/2'

loop_
_atom_site_label
_atom_site_type_symbol
_atom_site_fract_x
_atom_site_fract_y
_atom_site_fract_z
_atom_site_U_iso_or_equiv
_atom_site_adp_type
_atom_site_occupancy
_atom_site_symmetry_multiplicity
_atom_site_calc_flag
_atom_site_refinement_flags
S3 S 0.22276(3) 0.20134(10) 0.16557(17) 0.0398(3) Uani 1 1 d .
S4 S 0.33062(4) 0.18736(10) 0.14898(16) 0.0413(3) Uani 1 1 d .
S5 S 0.21609(3) -0.03488(9) 0.16611(15) 0.0355(3) Uani 1 1 d .
S6 S 0.32698(3) -0.04611(9) 0.14784(15) 0.0363(3) Uani 1 1 d .
O11 O 0.13282(9) 0.2133(3) 0.1862(4) 0.0439(8) Uani 1 1 d .
O12 O 0.12611(9) -0.0179(3) 0.1796(4) 0.0416(7) Uani 1 1 d .
C1 C 0.25049(13) 0.0782(4) 0.1597(6) 0.0344(9) Uani 1 1 d .
C2 C 0.29699(14) 0.0736(4) 0.1523(5) 0.0341(9) Uani 1 1 d .
C7 C 0.16882(13) 0.1448(4) 0.1742(6) 0.0369(10) Uani 1 1 d .
C8 C 0.38148(14) 0.1193(4) 0.1351(6) 0.0431(11) Uani 1 1 d .
H8 H 0.4109 0.1590 0.1266 0.052 Uiso 1 1 calc R
C9 C 0.16564(13) 0.0385(4) 0.1750(6) 0.0361(10) Uani 1 1 d .
C10 C 0.38107(13) 0.0131(4) 0.1360(6) 0.0381(10) Uani 1 1 d .
C13 C 0.09250(14) 0.1558(4) 0.2506(7) 0.0460(11) Uani 1 1 d .
H13A H 0.0648 0.2006 0.2291 0.055 Uiso 1 1 calc R
H13B H 0.0949 0.1404 0.3922 0.055 Uiso 1 1 calc R
C14 C 0.08807(14) 0.0532(4) 0.1400(7) 0.0462(11) Uani 1 1 d .
H14A H 0.0590 0.0173 0.1769 0.055 Uiso 1 1 calc R
H14B H 0.0869 0.0689 -0.0019 0.055 Uiso 1 1 calc R
C15 C 0.42235(16) -0.0576(4) 0.1316(7) 0.0512(12) Uani 1 1 d .
H15A H 0.4126 -0.1338 0.1331 0.061 Uiso 1 1 calc R
H15B H 0.4417 -0.0428 0.2476 0.061 Uiso 1 1 calc R
H15C H 0.4402 -0.0432 0.0112 0.061 Uiso 1 1 calc R
P16 P 0.0000 0.21104(18) -0.2500 0.0546(5) Uani 1 2 d S
F17 F 0.00612(16) 0.2959(5) -0.4053(10) 0.204(4) Uani 1 1 d .
F18 F -0.05327(9) 0.2097(3) -0.2901(5) 0.0833(12) Uani 1 1 d .
F19 F 0.00508(14) 0.1231(5) -0.4050(7) 0.154(3) Uani 1 1 d .

loop_
_atom_site_aniso_label
_atom_site_aniso_U_11
_atom_site_aniso_U_22
_atom_site_aniso_U_33
_atom_site_aniso_U_23
_atom_site_aniso_U_13
_atom_site_aniso_U_12
S3 0.0337(5) 0.0269(7) 0.0590(7) -0.0004(5) 0.0004(4) -0.0006(4)
S4 0.0395(6) 0.0306(7) 0.0538(7) -0.0001(5) 0.0001(5) -0.0044(4)
S5 0.0353(5) 0.0277(7) 0.0434(6) 0.0003(4) 0.0000(4) -0.0008(4)
S6 0.0334(5) 0.0317(7) 0.0438(6) -0.0003(4) 0.0000(4) 0.0012(4)
O11 0.0344(15) 0.032(2) 0.065(2) 0.0008(15) 0.0015(13) 0.0032(12)
O12 0.0330(14) 0.037(2) 0.0551(18) 0.0010(14) -0.0012(12) -0.0046(12)
C1 0.032(2) 0.031(3) 0.040(2) -0.0002(18) 0.0007(15) 0.0000(15)
C2 0.036(2) 0.031(3) 0.035(2) 0.0010(18) 0.0013(16) -0.0005(16)
C7 0.0308(19) 0.036(3) 0.044(2) -0.0013(19) -0.0008(16) 0.0019(16)
C8 0.035(2) 0.043(3) 0.051(3) 0.001(2) -0.0002(17) -0.0054(18)
C9 0.034(2) 0.029(3) 0.045(2) 0.0010(18) -0.0016(16) -0.0043(16)
C10 0.031(2) 0.039(3) 0.044(2) -0.0005(19) -0.0002(15) 0.0005(17)
C13 0.033(2) 0.043(3) 0.062(3) 0.003(2) 0.0050(19) 0.0002(18)
C14 0.034(2) 0.043(3) 0.061(3) 0.004(2) -0.0034(19) -0.0017(18)
C15 0.039(2) 0.044(3) 0.071(3) 0.002(2) 0.000(2) 0.004(2)
P16 0.0325(8) 0.0449(14) 0.0865(14) 0.000 -0.0008(8) 0.000
F17 0.085(3) 0.217(7) 0.311(7) 0.202(6) -0.064(4) -0.033(4)
F18 0.0354(15) 0.074(3) 0.140(3) -0.047(2) -0.0094(16) 0.0051(14)
F19 0.085(3) 0.208(7) 0.169(4) -0.107(4) -0.028(3) 0.073(3)

loop_
_atom_type_symbol
_atom_type_description
_atom_type_scat_dispersion_real
_atom_type_scat_dispersion_imag
_atom_type_scat_source
C C 0.0033 0.0016 'International Tables Vol C Tables 4.2.6.8 and 6.1.1.4'
H H 0.0000 0.0000 'International Tables Vol C Tables 4.2.6.8 and 6.1.1.4'
F F 0.0171 0.0103 'International Tables Vol C Tables 4.2.6.8 and 6.1.1.4'
O O 0.0106 0.0060 'International Tables Vol C Tables 4.2.6.8 and 6.1.1.4'
P P 0.1023 0.0942 'International Tables Vol C Tables 4.2.6.8 and 6.1.1.4'
S S 0.1246 0.1234 'International Tables Vol C Tables 4.2.6.8 and 6.1.1.4'

loop_
_geom_angle_atom_site_label_1
_geom_angle_atom_site_label_2
_geom_angle_atom_site_label_3
_geom_angle
_geom_angle_site_symmetry_1
_geom_angle_site_symmetry_3
C7 S3 C1 93.7(2) . .
C8 S4 C2 94.9(2) . .
C1 S5 C9 93.6(2) . .
C2 S6 C10 95.3(2) . .
C7 O11 C13 109.6(4) . .
C9 O12 C14 109.3(4) . .
C2 C1 S5 123.0(3) . .
C2 C1 S3 120.3(3) . .
S5 C1 S3 116.7(2) . .
C1 C2 S4 122.2(3) . .
C1 C2 S6 122.8(3) . .
S4 C2 S6 114.9(2) . .
C9 C7 O11 125.1(4) . .
C9 C7 S3 118.1(3) . .
O11 C7 S3 116.8(4) . .
C10 C8 S4 119.2(3) . .
C10 C8 H8 120.4 . .
S4 C8 H8 120.4 . .
C7 C9 O12 125.4(4) . .
C7 C9 S5 117.9(3) . .
O12 C9 S5 116.7(3) . .
C8 C10 C15 125.7(4) . .
C8 C10 S6 115.6(3) . .
C15 C10 S6 118.7(4) . .
O11 C13 C14 109.9(4) . .
O11 C13 H13A 109.7 . .
C14 C13 H13A 109.7 . .
O11 C13 H13B 109.7 . .
C14 C13 H13B 109.7 . .
H13A C13 H13B 108.2 . .
O12 C14 C13 111.3(4) . .
O12 C14 H14A 109.4 . .
C13 C14 H14A 109.4 . .
O12 C14 H14B 109.4 . .
C13 C14 H14B 109.4 . .
H14A C14 H14B 108.0 . .
C10 C15 H15A 109.5 . .
C10 C15 H15B 109.5 . .
H15A C15 H15B 109.5 . .
C10 C15 H15C 109.5 . .
H15A C15 H15C 109.5 . .
H15B C15 H15C 109.5 . .
F17 P16 F17 91.1(7) 4_554 .
F17 P16 F19 178.4(4) 4_554 .
F17 P16 F19 90.1(4) . .
F17 P16 F19 90.1(4) 4_554 4_554
F17 P16 F19 178.4(4) . 4_554
F19 P16 F19 88.7(5) . 4_554
F17 P16 F18 90.1(2) 4_554 4_554
F17 P16 F18 90.8(2) . 4_554
F19 P16 F18 91.0(2) . 4_554
F19 P16 F18 88.1(2) 4_554 4_554
F17 P16 F18 90.8(2) 4_554 .
F17 P16 F18 90.1(2) . .
F19 P16 F18 88.1(2) . .
F19 P16 F18 91.0(2) 4_554 .
F18 P16 F18 178.8(3) 4_554 .

loop_
_geom_bond_atom_site_label_1
_geom_bond_atom_site_label_2
_geom_bond_distance
_geom_bond_site_symmetry_2
S3 C7 1.739(4) .
S3 C1 1.749(4) .
S4 C8 1.725(5) .
S4 C2 1.738(4) .
S5 C1 1.745(4) .
S5 C9 1.747(4) .
S6 C2 1.743(5) .
S6 C10 1.758(4) .
O11 C7 1.367(5) .
O11 C13 1.458(5) .
O12 C9 1.362(5) .
O12 C14 1.457(5) .
C1 C2 1.369(6) .
C7 C9 1.338(7) .
C8 C10 1.335(7) .
C8 H8 1.0000 .
C10 C15 1.504(6) .
C13 C14 1.504(7) .
C13 H13A 1.0000 .
C13 H13B 1.0000 .
C14 H14A 1.0000 .
C14 H14B 1.0000 .
C15 H15A 1.0000 .
C15 H15B 1.0000 .
C15 H15C 1.0000 .
P16 F17 1.523(5) 4_554
P16 F17 1.523(5) .
P16 F19 1.546(4) .
P16 F19 1.546(4) 4_554
P16 F18 1.590(3) 4_554
P16 F18 1.590(3) .

loop_
_geom_torsion_atom_site_label_1
_geom_torsion_atom_site_label_2
_geom_torsion_atom_site_label_3
_geom_torsion_atom_site_label_4
_geom_torsion
C9 S5 C1 C2 179.7(3)
C9 S5 C1 S3 0.3(3)
C7 S3 C1 C2 -179.9(3)
C7 S3 C1 S5 -0.4(3)
S5 C1 C2 S4 -179.2(2)
S3 C1 C2 S4 0.2(5)
S5 C1 C2 S6 0.1(5)
S3 C1 C2 S6 179.5(2)
C8 S4 C2 C1 -179.0(3)
C8 S4 C2 S6 1.7(3)
C10 S6 C2 C1 179.3(3)
C10 S6 C2 S4 -1.3(3)
C13 O11 C7 C9 14.9(6)
C13 O11 C7 S3 -162.8(3)
C1 S3 C7 C9 0.4(4)
C1 S3 C7 O11 178.3(3)
C2 S4 C8 C10 -1.6(4)
O11 C7 C9 O12 2.9(7)
S3 C7 C9 O12 -179.4(3)
O11 C7 C9 S5 -178.0(3)
S3 C7 C9 S5 -0.3(5)
C14 O12 C9 C7 12.6(6)
C14 O12 C9 S5 -166.5(3)
C1 S5 C9 C7 0.0(4)
C1 S5 C9 O12 179.2(3)
S4 C8 C10 C15 -177.8(3)
S4 C8 C10 S6 0.9(5)
C2 S6 C10 C8 0.2(4)
C2 S6 C10 C15 179.1(3)
C7 O11 C13 C14 -45.7(5)
C9 O12 C14 C13 -44.3(5)
O11 C13 C14 O12 63.8(5)
